data_4507353
loop_
_publ_author_name
'Zhang, Yu'
'Guo, Beibei'
'Li, Li'
'Liu, Shaofeng'
'Li, Gang'

_publ_section_title
;
 Construction and Properties of Six Metal--Organic Frameworks Based on the
 Newly Designed 2-(p-Bromophenyl)-Imidazole Dicarboxylate Ligand
;
_journal_issue 1
_journal_name_full 'Crystal Growth &amp; Design'
_journal_page_first 367
_journal_paper_doi 10.1021/cg301570p
_journal_volume 13
_journal_year 2013
_chemical_formula_sum 'C22 H13 Br2 Cd1.5 N4 O9'
_chemical_formula_weight 805.78
_chemical_name_systematic
; 
 ? 
;
_space_group_IT_number 2
_symmetry_cell_setting triclinic
_symmetry_space_group_name_Hall '-P 1'
_symmetry_space_group_name_H-M 'P -1'
_atom_sites_solution_hydrogens geom
_atom_sites_solution_primary direct
_atom_sites_solution_secondary difmap
_audit_creation_method SHELXL-97
_cell_angle_alpha 74.9950(10)
_cell_angle_beta 89.9150(10)
_cell_angle_gamma 72.9700(10)
_cell_formula_units_Z 2
_cell_length_a 8.7083(7)
_cell_length_b 10.1660(7)
_cell_length_c 14.8129(11)
_cell_measurement_temperature 296(2)
_cell_volume 1207.18(16)
_computing_cell_refinement 'Bruker APEX II'
_computing_data_collection 'Bruker APEX II'
_computing_data_reduction 'Bruker SAINT'
_computing_molecular_graphics 'SHELXTL (Sheldrick, 2008)'
_computing_publication_material 'SHELXTL (Sheldrick, 2008)'
_computing_structure_refinement 'SHELXL-97 (Sheldrick, 2008)'
_computing_structure_solution 'SHELXS-97 (Sheldrick, 2008)'
_diffrn_ambient_temperature 296(2)
_diffrn_measured_fraction_theta_full 0.988
_diffrn_measured_fraction_theta_max 0.988
_diffrn_measurement_device_type 'APEX II CCD area detector'
_diffrn_measurement_method 'phi and omega scans'
_diffrn_radiation_monochromator graphite
_diffrn_radiation_source 'fine-focus sealed tube'
_diffrn_radiation_type MoK\a
_diffrn_radiation_wavelength 0.71073
_diffrn_reflns_av_R_equivalents 0.0183
_diffrn_reflns_av_sigmaI/netI 0.0264
_diffrn_reflns_limit_h_max 10
_diffrn_reflns_limit_h_min -10
_diffrn_reflns_limit_k_max 12
_diffrn_reflns_limit_k_min -12
_diffrn_reflns_limit_l_max 18
_diffrn_reflns_limit_l_min -17
_diffrn_reflns_number 9935
_diffrn_reflns_theta_full 26.00
_diffrn_reflns_theta_max 26.00
_diffrn_reflns_theta_min 2.18
_exptl_absorpt_coefficient_mu 4.706
_exptl_absorpt_correction_T_max 0.5798
_exptl_absorpt_correction_T_min 0.5018
_exptl_absorpt_correction_type multi-scan
_exptl_crystal_colour Colourless
_exptl_crystal_density_diffrn 2.217
_exptl_crystal_density_method 'not measured'
_exptl_crystal_description Prism
_exptl_crystal_F_000 774
_exptl_crystal_size_max 0.17
_exptl_crystal_size_mid 0.16
_exptl_crystal_size_min 0.13
_refine_diff_density_max 1.172
_refine_diff_density_min -1.430
_refine_diff_density_rms 0.104
_refine_ls_extinction_method none
_refine_ls_goodness_of_fit_ref 1.044
_refine_ls_hydrogen_treatment constr
_refine_ls_matrix_type full
_refine_ls_number_parameters 351
_refine_ls_number_reflns 4685
_refine_ls_number_restraints 0
_refine_ls_restrained_S_all 1.044
_refine_ls_R_factor_all 0.0343
_refine_ls_R_factor_gt 0.0295
_refine_ls_shift/su_max 0.001
_refine_ls_shift/su_mean 0.000
_refine_ls_structure_factor_coef Fsqd
_refine_ls_weighting_details 'calc w=1/[\s^2^(Fo^2^)+(0.0365P)^2^+2.0823P] where P=(Fo^2^+2Fc^2^)/3'
_refine_ls_weighting_scheme calc
_refine_ls_wR_factor_gt 0.0729
_refine_ls_wR_factor_ref 0.0747
_reflns_number_gt 4186
_reflns_number_total 4685
_reflns_threshold_expression >2sigma(I)
_cod_data_source_file cg301570p_si_006.cif
_cod_data_source_block p
_cod_depositor_comments
;
The following automatic conversions were performed:

'_symmetry_cell_setting' value 'Triclinic' changed to 'triclinic'
according to /home/saulius/struct/CIF-dictionaries/cif_core.dic
dictionary named 'cif_core.dic' version 2.4.2 from
2011-04-26.

'_exptl_absorpt_correction_type' value 'Multi-scan'
changed to 'multi-scan' according to
/home/saulius/struct/CIF-dictionaries/cif_core.dic dictionary named
'cif_core.dic' version 2.4.2 from 2011-04-26.

Automatic conversion script
Id: cif_fix_values 1891 2012-01-12 08:04:46Z andrius 
;
_cod_original_sg_symbol_H-M P-1
_cod_original_formula_sum 'C22 H13 Br2 Cd1.50 N4 O9'
_cod_database_code 4507353

loop_
_symmetry_equiv_pos_as_xyz
'x, y, z'
'-x, -y, -z'

loop_
_atom_site_label
_atom_site_type_symbol
_atom_site_fract_x
_atom_site_fract_y
_atom_site_fract_z
_atom_site_U_iso_or_equiv
_atom_site_adp_type
_atom_site_occupancy
_atom_site_symmetry_multiplicity
_atom_site_calc_flag
_atom_site_refinement_flags
Cd1 Cd 0.5000 0.0000 0.5000 0.02258(9) Uani 1 2 d S
Cd2 Cd 0.13629(3) 0.55316(3) 0.400566(17) 0.02115(8) Uani 1 1 d .
N1 N 0.6505(3) 0.1331(3) 0.5335(2) 0.0223(6) Uani 1 1 d .
N2 N 0.7448(3) 0.3116(3) 0.5453(2) 0.0223(6) Uani 1 1 d .
N3 N 0.2298(3) 0.5440(3) 0.25534(19) 0.0215(6) Uani 1 1 d .
N4 N 0.3376(4) 0.5474(3) 0.1206(2) 0.0283(7) Uani 1 1 d .
H4A H 0.3610 0.5789 0.0643 0.034 Uiso 1 1 calc R
O1 O 0.7432(3) -0.0519(3) 0.42183(19) 0.0312(6) Uani 1 1 d .
O2 O 0.9250(3) 0.0498(3) 0.3597(2) 0.0381(7) Uani 1 1 d .
H2 H 0.9593 0.1149 0.3647 0.057 Uiso 1 1 calc R
O3 O 1.0101(3) 0.2613(3) 0.36227(19) 0.0351(6) Uani 1 1 d .
O4 O 0.9564(3) 0.4260(3) 0.44168(18) 0.0287(5) Uani 1 1 d .
O5 O 0.3138(3) 0.3290(3) 0.42187(16) 0.0263(5) Uani 1 1 d .
O6 O 0.4317(3) 0.1667(2) 0.34753(17) 0.0287(5) Uani 1 1 d .
O7 O 0.5526(4) 0.1670(3) 0.1899(2) 0.0475(8) Uani 1 1 d .
H7 H 0.5215 0.1656 0.2424 0.071 Uiso 1 1 calc R
O8 O 0.5476(4) 0.3310(3) 0.0582(2) 0.0519(9) Uani 1 1 d .
O9 O -0.1172(3) 0.7172(3) 0.36233(19) 0.0335(6) Uani 1 1 d .
H9A H -0.0946 0.6273 0.3867 0.040 Uiso 1 1 d R
H9B H -0.1384 0.7882 0.3847 0.040 Uiso 1 1 d R
Br1 Br 0.21910(7) 0.35936(5) 0.89382(3) 0.05380(14) Uani 1 1 d .
Br2 Br -0.01118(8) 1.27623(5) 0.08987(4) 0.06846(18) Uani 1 1 d .
C1 C 0.8123(4) 0.0413(4) 0.4144(2) 0.0255(7) Uani 1 1 d .
C2 C 0.7644(4) 0.1439(3) 0.4713(2) 0.0214(7) Uani 1 1 d .
C3 C 0.8219(4) 0.2541(4) 0.4778(2) 0.0224(7) Uani 1 1 d .
C4 C 0.9388(4) 0.3162(4) 0.4233(2) 0.0234(7) Uani 1 1 d .
C5 C 0.6428(4) 0.2349(3) 0.5771(2) 0.0212(7) Uani 1 1 d .
C6 C 0.5365(4) 0.2641(4) 0.6514(2) 0.0233(7) Uani 1 1 d .
C7 C 0.4633(4) 0.4048(4) 0.6539(3) 0.0269(7) Uani 1 1 d .
H7A H 0.4777 0.4798 0.6068 0.032 Uiso 1 1 calc R
C8 C 0.3693(4) 0.4335(4) 0.7263(3) 0.0291(8) Uani 1 1 d .
H8A H 0.3215 0.5271 0.7286 0.035 Uiso 1 1 calc R
C9 C 0.3480(5) 0.3198(4) 0.7950(3) 0.0313(8) Uani 1 1 d .
C10 C 0.4159(5) 0.1814(4) 0.7924(3) 0.0343(9) Uani 1 1 d .
H10A H 0.3985 0.1069 0.8387 0.041 Uiso 1 1 calc R
C11 C 0.5103(5) 0.1532(4) 0.7207(3) 0.0294(8) Uani 1 1 d .
H11A H 0.5568 0.0592 0.7188 0.035 Uiso 1 1 calc R
C12 C 0.3558(4) 0.2938(4) 0.3493(2) 0.0227(7) Uani 1 1 d .
C13 C 0.3252(4) 0.4076(3) 0.2586(2) 0.0215(7) Uani 1 1 d .
C14 C 0.3922(4) 0.4083(4) 0.1742(2) 0.0265(7) Uani 1 1 d .
C15 C 0.5039(5) 0.2991(4) 0.1357(3) 0.0336(9) Uani 1 1 d .
C16 C 0.2410(4) 0.6268(4) 0.1709(2) 0.0251(7) Uani 1 1 d .
C17 C 0.1719(5) 0.7827(4) 0.1407(2) 0.0286(8) Uani 1 1 d .
C18 C 0.2467(5) 0.8672(4) 0.0790(3) 0.0365(9) Uani 1 1 d .
H18A H 0.3337 0.8250 0.0488 0.044 Uiso 1 1 calc R
C19 C 0.1920(6) 1.0146(4) 0.0620(3) 0.0437(11) Uani 1 1 d .
H19A H 0.2441 1.0716 0.0223 0.052 Uiso 1 1 calc R
C20 C 0.0596(6) 1.0759(4) 0.1047(3) 0.0412(10) Uani 1 1 d .
C21 C -0.0218(6) 0.9947(5) 0.1612(3) 0.0444(11) Uani 1 1 d .
H21A H -0.1141 1.0379 0.1870 0.053 Uiso 1 1 calc R
C22 C 0.0349(5) 0.8478(4) 0.1795(3) 0.0397(10) Uani 1 1 d .
H22A H -0.0194 0.7918 0.2183 0.048 Uiso 1 1 calc R

loop_
_atom_site_aniso_label
_atom_site_aniso_U_11
_atom_site_aniso_U_22
_atom_site_aniso_U_33
_atom_site_aniso_U_23
_atom_site_aniso_U_13
_atom_site_aniso_U_12
Cd1 0.02733(19) 0.02227(18) 0.02323(18) -0.00613(14) 0.00402(13) -0.01516(14)
Cd2 0.02327(13) 0.02118(13) 0.02470(14) -0.01097(10) 0.00823(9) -0.01112(10)
N1 0.0236(14) 0.0208(14) 0.0255(15) -0.0076(12) 0.0030(11) -0.0098(12)
N2 0.0257(15) 0.0220(14) 0.0255(15) -0.0108(12) 0.0062(11) -0.0126(12)
N3 0.0256(14) 0.0183(14) 0.0181(14) -0.0037(11) 0.0025(11) -0.0039(11)
N4 0.0388(17) 0.0228(15) 0.0166(14) -0.0011(12) 0.0062(12) -0.0033(13)
O1 0.0309(13) 0.0232(13) 0.0490(16) -0.0193(12) 0.0106(12) -0.0141(11)
O2 0.0433(16) 0.0395(16) 0.0508(17) -0.0313(14) 0.0242(13) -0.0248(13)
O3 0.0429(16) 0.0420(16) 0.0384(15) -0.0247(13) 0.0219(12) -0.0277(13)
O4 0.0331(13) 0.0292(13) 0.0348(14) -0.0140(11) 0.0123(11) -0.0212(11)
O5 0.0314(13) 0.0232(12) 0.0221(12) -0.0048(10) 0.0050(10) -0.0064(10)
O6 0.0380(14) 0.0161(12) 0.0265(13) -0.0031(10) 0.0048(11) -0.0020(10)
O7 0.071(2) 0.0235(14) 0.0389(17) -0.0093(13) 0.0257(16) -0.0002(14)
O8 0.077(2) 0.0360(17) 0.0346(17) -0.0111(13) 0.0280(16) -0.0035(16)
O9 0.0338(14) 0.0204(13) 0.0471(16) -0.0157(12) 0.0070(12) -0.0038(11)
Br1 0.0714(3) 0.0460(3) 0.0485(3) -0.0212(2) 0.0345(2) -0.0173(2)
Br2 0.1028(5) 0.0233(2) 0.0681(4) -0.0133(2) 0.0249(3) -0.0017(3)
C1 0.0261(17) 0.0240(18) 0.0278(18) -0.0085(15) 0.0011(14) -0.0082(14)
C2 0.0226(16) 0.0186(16) 0.0244(17) -0.0070(13) 0.0028(13) -0.0073(13)
C3 0.0250(17) 0.0204(17) 0.0257(17) -0.0074(13) 0.0049(13) -0.0116(14)
C4 0.0233(16) 0.0250(17) 0.0250(17) -0.0078(14) 0.0034(13) -0.0108(14)
C5 0.0236(16) 0.0196(16) 0.0228(16) -0.0055(13) 0.0017(13) -0.0102(13)
C6 0.0219(16) 0.0259(18) 0.0268(18) -0.0107(14) 0.0045(13) -0.0112(14)
C7 0.0256(17) 0.0235(18) 0.0336(19) -0.0074(15) 0.0034(14) -0.0105(15)
C8 0.0288(18) 0.0238(18) 0.037(2) -0.0128(16) 0.0057(15) -0.0070(15)
C9 0.0314(19) 0.037(2) 0.0305(19) -0.0153(17) 0.0102(15) -0.0117(16)
C10 0.047(2) 0.028(2) 0.029(2) -0.0041(16) 0.0111(17) -0.0157(18)
C11 0.037(2) 0.0223(18) 0.031(2) -0.0084(15) 0.0091(15) -0.0110(15)
C12 0.0238(17) 0.0195(16) 0.0262(18) -0.0050(14) 0.0040(13) -0.0097(14)
C13 0.0256(17) 0.0147(15) 0.0231(17) -0.0051(13) 0.0031(13) -0.0046(13)
C14 0.0329(19) 0.0192(17) 0.0239(18) -0.0044(14) 0.0055(14) -0.0041(14)
C15 0.042(2) 0.0232(19) 0.030(2) -0.0067(16) 0.0139(17) -0.0022(16)
C16 0.0305(18) 0.0213(17) 0.0215(17) -0.0061(14) 0.0032(14) -0.0045(14)
C17 0.038(2) 0.0208(17) 0.0225(18) -0.0057(14) 0.0025(15) -0.0030(15)
C18 0.044(2) 0.0248(19) 0.033(2) -0.0040(16) 0.0133(17) -0.0026(17)
C19 0.058(3) 0.023(2) 0.042(2) -0.0011(17) 0.015(2) -0.0061(19)
C20 0.066(3) 0.0169(18) 0.030(2) -0.0041(16) 0.0037(19) 0.0016(18)
C21 0.055(3) 0.030(2) 0.037(2) -0.0094(18) 0.0130(19) 0.0050(19)
C22 0.047(2) 0.028(2) 0.034(2) -0.0014(17) 0.0150(18) -0.0023(18)

loop_
_atom_type_symbol
_atom_type_description
_atom_type_scat_dispersion_real
_atom_type_scat_dispersion_imag
_atom_type_scat_source
C C 0.0033 0.0016 'International Tables Vol C Tables 4.2.6.8 and 6.1.1.4'
H H 0.0000 0.0000 'International Tables Vol C Tables 4.2.6.8 and 6.1.1.4'
N N 0.0061 0.0033 'International Tables Vol C Tables 4.2.6.8 and 6.1.1.4'
O O 0.0106 0.0060 'International Tables Vol C Tables 4.2.6.8 and 6.1.1.4'
Br Br -0.2901 2.4595 'International Tables Vol C Tables 4.2.6.8 and 6.1.1.4'
Cd Cd -0.8075 1.2024 'International Tables Vol C Tables 4.2.6.8 and 6.1.1.4'

loop_
_geom_angle_atom_site_label_1
_geom_angle_atom_site_label_2
_geom_angle_atom_site_label_3
_geom_angle
_geom_angle_site_symmetry_1
_geom_angle_site_symmetry_3
N1 Cd1 N1 180.00(14) 2_656 .
N1 Cd1 O1 107.58(9) 2_656 .
N1 Cd1 O1 72.42(9) . .
N1 Cd1 O1 72.42(9) 2_656 2_656
N1 Cd1 O1 107.58(9) . 2_656
O1 Cd1 O1 180.0 . 2_656
N1 Cd1 O6 92.41(9) 2_656 .
N1 Cd1 O6 87.59(9) . .
O1 Cd1 O6 75.94(9) . .
O1 Cd1 O6 104.06(9) 2_656 .
N1 Cd1 O6 87.59(9) 2_656 2_656
N1 Cd1 O6 92.41(9) . 2_656
O1 Cd1 O6 104.06(9) . 2_656
O1 Cd1 O6 75.94(9) 2_656 2_656
O6 Cd1 O6 180.000(1) . 2_656
N2 Cd2 O5 109.43(10) 2_666 .
N2 Cd2 O4 140.85(10) 2_666 1_455
O5 Cd2 O4 82.22(9) . 1_455
N2 Cd2 O9 97.67(10) 2_666 .
O5 Cd2 O9 152.55(9) . .
O4 Cd2 O9 73.78(9) 1_455 .
N2 Cd2 N3 106.78(10) 2_666 .
O5 Cd2 N3 73.98(9) . .
O4 Cd2 N3 112.36(9) 1_455 .
O9 Cd2 N3 102.81(10) . .
N2 Cd2 O4 69.75(9) 2_666 2_666
O5 Cd2 O4 107.34(8) . 2_666
O4 Cd2 O4 71.10(9) 1_455 2_666
O9 Cd2 O4 77.55(9) . 2_666
N3 Cd2 O4 176.51(9) . 2_666
N2 Cd2 H9A 113.5 2_666 .
O5 Cd2 H9A 133.5 . .
O4 Cd2 H9A 53.0 1_455 .
O9 Cd2 H9A 20.8 . .
N3 Cd2 H9A 108.9 . .
O4 Cd2 H9A 72.7 2_666 .
C5 N1 C2 105.1(3) . .
C5 N1 Cd1 140.7(2) . .
C2 N1 Cd1 111.2(2) . .
C5 N2 C3 105.0(3) . .
C5 N2 Cd2 136.6(2) . 2_666
C3 N2 Cd2 115.1(2) . 2_666
C16 N3 C13 106.5(3) . .
C16 N3 Cd2 142.4(2) . .
C13 N3 Cd2 110.5(2) . .
C16 N4 C14 108.7(3) . .
C16 N4 H4A 125.6 . .
C14 N4 H4A 125.6 . .
C1 O1 Cd1 112.1(2) . .
C1 O2 H2 109.5 . .
C4 O4 Cd2 133.6(2) . 1_655
C4 O4 Cd2 111.9(2) . 2_666
Cd2 O4 Cd2 108.90(9) 1_655 2_666
C12 O5 Cd2 115.9(2) . .
C12 O6 Cd1 113.7(2) . .
C15 O7 H7 109.5 . .
Cd2 O9 H9A 53.0 . .
Cd2 O9 H9B 117.6 . .
H9A O9 H9B 133.6 . .
O1 C1 O2 122.1(3) . .
O1 C1 C2 119.0(3) . .
O2 C1 C2 118.9(3) . .
N1 C2 C3 108.9(3) . .
N1 C2 C1 120.2(3) . .
C3 C2 C1 130.8(3) . .
N2 C3 C2 108.2(3) . .
N2 C3 C4 120.5(3) . .
C2 C3 C4 131.2(3) . .
O3 C4 O4 124.4(3) . .
O3 C4 C3 119.9(3) . .
O4 C4 C3 115.7(3) . .
N1 C5 N2 112.8(3) . .
N1 C5 C6 125.2(3) . .
N2 C5 C6 122.0(3) . .
C11 C6 C7 119.2(3) . .
C11 C6 C5 120.9(3) . .
C7 C6 C5 119.8(3) . .
C8 C7 C6 120.4(3) . .
C8 C7 H7A 119.8 . .
C6 C7 H7A 119.8 . .
C9 C8 C7 118.7(3) . .
C9 C8 H8A 120.7 . .
C7 C8 H8A 120.7 . .
C10 C9 C8 121.7(3) . .
C10 C9 Br1 119.8(3) . .
C8 C9 Br1 118.6(3) . .
C9 C10 C11 119.5(4) . .
C9 C10 H10A 120.2 . .
C11 C10 H10A 120.2 . .
C10 C11 C6 120.5(3) . .
C10 C11 H11A 119.8 . .
C6 C11 H11A 119.8 . .
O5 C12 O6 124.1(3) . .
O5 C12 C13 118.6(3) . .
O6 C12 C13 117.2(3) . .
C14 C13 N3 109.3(3) . .
C14 C13 C12 131.0(3) . .
N3 C13 C12 119.2(3) . .
N4 C14 C13 105.6(3) . .
N4 C14 C15 119.5(3) . .
C13 C14 C15 134.9(3) . .
O8 C15 O7 122.0(3) . .
O8 C15 C14 120.8(3) . .
O7 C15 C14 117.2(3) . .
N3 C16 N4 110.0(3) . .
N3 C16 C17 124.9(3) . .
N4 C16 C17 124.8(3) . .
C18 C17 C22 119.2(3) . .
C18 C17 C16 121.3(3) . .
C22 C17 C16 119.4(3) . .
C17 C18 C19 120.0(4) . .
C17 C18 H18A 120.0 . .
C19 C18 H18A 120.0 . .
C20 C19 C18 119.3(4) . .
C20 C19 H19A 120.3 . .
C18 C19 H19A 120.3 . .
C21 C20 C19 121.4(4) . .
C21 C20 Br2 117.9(3) . .
C19 C20 Br2 120.7(3) . .
C20 C21 C22 119.2(4) . .
C20 C21 H21A 120.4 . .
C22 C21 H21A 120.4 . .
C21 C22 C17 120.7(4) . .
C21 C22 H22A 119.6 . .
C17 C22 H22A 119.6 . .

loop_
_geom_bond_atom_site_label_1
_geom_bond_atom_site_label_2
_geom_bond_distance
_geom_bond_site_symmetry_2
Cd1 N1 2.276(3) 2_656
Cd1 N1 2.276(3) .
Cd1 O1 2.400(2) .
Cd1 O1 2.400(2) 2_656
Cd1 O6 2.400(2) .
Cd1 O6 2.400(2) 2_656
Cd2 N2 2.238(3) 2_666
Cd2 O5 2.290(2) .
Cd2 O4 2.296(2) 1_455
Cd2 O9 2.309(3) .
Cd2 N3 2.314(3) .
Cd2 O4 2.511(2) 2_666
Cd2 H9A 1.9202 .
N1 C5 1.342(4) .
N1 C2 1.361(4) .
N2 C5 1.354(4) .
N2 C3 1.365(4) .
N2 Cd2 2.238(3) 2_666
N3 C16 1.336(4) .
N3 C13 1.381(4) .
N4 C16 1.351(4) .
N4 C14 1.372(4) .
N4 H4A 0.8600 .
O1 C1 1.246(4) .
O2 C1 1.280(4) .
O2 H2 0.8200 .
O3 C4 1.253(4) .
O4 C4 1.266(4) .
O4 Cd2 2.296(2) 1_655
O4 Cd2 2.511(2) 2_666
O5 C12 1.241(4) .
O6 C12 1.274(4) .
O7 C15 1.318(5) .
O7 H7 0.8200 .
O8 C15 1.203(5) .
O9 H9A 0.8536 .
O9 H9B 0.8429 .
Br1 C9 1.897(4) .
Br2 C20 1.900(4) .
C1 C2 1.473(5) .
C2 C3 1.378(5) .
C3 C4 1.483(5) .
C5 C6 1.470(5) .
C6 C11 1.388(5) .
C6 C7 1.396(5) .
C7 C8 1.387(5) .
C7 H7A 0.9300 .
C8 C9 1.386(5) .
C8 H8A 0.9300 .
C9 C10 1.368(6) .
C10 C11 1.380(5) .
C10 H10A 0.9300 .
C11 H11A 0.9300 .
C12 C13 1.494(5) .
C13 C14 1.377(5) .
C14 C15 1.483(5) .
C16 C17 1.467(5) .
C17 C18 1.385(5) .
C17 C22 1.387(5) .
C18 C19 1.387(6) .
C18 H18A 0.9300 .
C19 C20 1.378(6) .
C19 H19A 0.9300 .
C20 C21 1.366(6) .
C21 C22 1.381(6) .
C21 H21A 0.9300 .
C22 H22A 0.9300 .

loop_
_geom_hbond_atom_site_label_D
_geom_hbond_atom_site_label_H
_geom_hbond_atom_site_label_A
_geom_hbond_distance_DH
_geom_hbond_distance_HA
_geom_hbond_distance_DA
_geom_hbond_angle_DHA
_geom_hbond_site_symmetry_A
O2 H2 O3 0.82 1.67 2.480(4) 171.9 .
O7 H7 O6 0.82 1.74 2.559(4) 173.0 .
O9 H9A O4 0.85 1.91 2.765(4) 179.8 1_455
N4 H4A O8 0.86 2.08 2.926(4) 167.9 2_665
O9 H9B O1 0.84 1.87 2.676(3) 160.2 1_465

loop_
_geom_torsion_atom_site_label_1
_geom_torsion_atom_site_label_2
_geom_torsion_atom_site_label_3
_geom_torsion_atom_site_label_4
_geom_torsion
_geom_torsion_site_symmetry_1
N1 Cd1 N1 C5 -74(100) 2_656
O1 Cd1 N1 C5 174.6(4) .
O1 Cd1 N1 C5 -5.4(4) 2_656
O6 Cd1 N1 C5 98.6(4) .
O6 Cd1 N1 C5 -81.4(4) 2_656
N1 Cd1 N1 C2 130(100) 2_656
O1 Cd1 N1 C2 18.4(2) .
O1 Cd1 N1 C2 -161.6(2) 2_656
O6 Cd1 N1 C2 -57.6(2) .
O6 Cd1 N1 C2 122.4(2) 2_656
N2 Cd2 N3 C16 -56.6(4) 2_666
O5 Cd2 N3 C16 -162.5(4) .
O4 Cd2 N3 C16 123.1(4) 1_455
O9 Cd2 N3 C16 45.6(4) .
O4 Cd2 N3 C16 -50.0(17) 2_666
N2 Cd2 N3 C13 112.3(2) 2_666
O5 Cd2 N3 C13 6.3(2) .
O4 Cd2 N3 C13 -68.0(2) 1_455
O9 Cd2 N3 C13 -145.5(2) .
O4 Cd2 N3 C13 118.9(14) 2_666
N1 Cd1 O1 C1 161.8(2) 2_656
N1 Cd1 O1 C1 -18.2(2) .
O1 Cd1 O1 C1 -78(100) 2_656
O6 Cd1 O1 C1 73.8(2) .
O6 Cd1 O1 C1 -106.2(2) 2_656
N2 Cd2 O5 C12 -114.9(2) 2_666
O4 Cd2 O5 C12 103.7(2) 1_455
O9 Cd2 O5 C12 74.7(3) .
N3 Cd2 O5 C12 -12.3(2) .
O4 Cd2 O5 C12 171.1(2) 2_666
N1 Cd1 O6 C12 118.2(2) 2_656
N1 Cd1 O6 C12 -61.8(2) .
O1 Cd1 O6 C12 -134.3(2) .
O1 Cd1 O6 C12 45.7(2) 2_656
O6 Cd1 O6 C12 -31(100) 2_656
Cd1 O1 C1 O2 -166.0(3) .
Cd1 O1 C1 C2 14.8(4) .
C5 N1 C2 C3 -0.8(4) .
Cd1 N1 C2 C3 163.9(2) .
C5 N1 C2 C1 176.3(3) .
Cd1 N1 C2 C1 -19.0(4) .
O1 C1 C2 N1 2.5(5) .
O2 C1 C2 N1 -176.8(3) .
O1 C1 C2 C3 178.8(4) .
O2 C1 C2 C3 -0.4(6) .
C5 N2 C3 C2 -0.3(4) .
Cd2 N2 C3 C2 162.8(2) 2_666
C5 N2 C3 C4 177.0(3) .
Cd2 N2 C3 C4 -19.9(4) 2_666
N1 C2 C3 N2 0.7(4) .
C1 C2 C3 N2 -176.0(3) .
N1 C2 C3 C4 -176.2(3) .
C1 C2 C3 C4 7.2(6) .
Cd2 O4 C4 O3 -11.5(6) 1_655
Cd2 O4 C4 O3 -161.3(3) 2_666
Cd2 O4 C4 C3 170.0(2) 1_655
Cd2 O4 C4 C3 20.2(4) 2_666
N2 C3 C4 O3 179.2(3) .
C2 C3 C4 O3 -4.2(6) .
N2 C3 C4 O4 -2.2(5) .
C2 C3 C4 O4 174.3(4) .
C2 N1 C5 N2 0.7(4) .
Cd1 N1 C5 N2 -156.4(3) .
C2 N1 C5 C6 -179.5(3) .
Cd1 N1 C5 C6 23.3(6) .
C3 N2 C5 N1 -0.3(4) .
Cd2 N2 C5 N1 -157.7(3) 2_666
C3 N2 C5 C6 180.0(3) .
Cd2 N2 C5 C6 22.5(5) 2_666
N1 C5 C6 C11 40.0(5) .
N2 C5 C6 C11 -140.3(4) .
N1 C5 C6 C7 -141.5(3) .
N2 C5 C6 C7 38.3(5) .
C11 C6 C7 C8 1.8(5) .
C5 C6 C7 C8 -176.7(3) .
C6 C7 C8 C9 -0.9(5) .
C7 C8 C9 C10 -0.6(6) .
C7 C8 C9 Br1 -179.9(3) .
C8 C9 C10 C11 1.1(6) .
Br1 C9 C10 C11 -179.6(3) .
C9 C10 C11 C6 -0.1(6) .
C7 C6 C11 C10 -1.4(5) .
C5 C6 C11 C10 177.2(3) .
Cd2 O5 C12 O6 -168.0(3) .
Cd2 O5 C12 C13 15.8(4) .
Cd1 O6 C12 O5 -3.1(4) .
Cd1 O6 C12 C13 173.1(2) .
C16 N3 C13 C14 -1.0(4) .
Cd2 N3 C13 C14 -174.0(2) .
C16 N3 C13 C12 171.6(3) .
Cd2 N3 C13 C12 -1.4(4) .
O5 C12 C13 C14 160.8(4) .
O6 C12 C13 C14 -15.6(6) .
O5 C12 C13 N3 -9.9(5) .
O6 C12 C13 N3 173.6(3) .
C16 N4 C14 C13 -0.2(4) .
C16 N4 C14 C15 -178.8(3) .
N3 C13 C14 N4 0.8(4) .
C12 C13 C14 N4 -170.7(3) .
N3 C13 C14 C15 179.0(4) .
C12 C13 C14 C15 7.5(7) .
N4 C14 C15 O8 0.2(6) .
C13 C14 C15 O8 -177.7(4) .
N4 C14 C15 O7 -179.9(4) .
C13 C14 C15 O7 2.1(7) .
C13 N3 C16 N4 0.9(4) .
Cd2 N3 C16 N4 170.0(3) .
C13 N3 C16 C17 -173.5(3) .
Cd2 N3 C16 C17 -4.4(6) .
C14 N4 C16 N3 -0.4(4) .
C14 N4 C16 C17 174.0(4) .
N3 C16 C17 C18 146.9(4) .
N4 C16 C17 C18 -26.7(6) .
N3 C16 C17 C22 -28.6(6) .
N4 C16 C17 C22 157.8(4) .
C22 C17 C18 C19 4.8(6) .
C16 C17 C18 C19 -170.7(4) .
C17 C18 C19 C20 -2.2(7) .
C18 C19 C20 C21 -1.9(7) .
C18 C19 C20 Br2 176.0(4) .
C19 C20 C21 C22 3.3(7) .
Br2 C20 C21 C22 -174.7(4) .
C20 C21 C22 C17 -0.5(7) .
C18 C17 C22 C21 -3.5(6) .
C16 C17 C22 C21 172.1(4) .
